data_1504516
loop_
_publ_author_name
'Maeda, Chihiro'
'Yamaguchi, Shigeru'
'Ikeda, Chusaku'
'Shinokubo, Hiroshi'
'Osuka, Atsuhiro'

_publ_section_title
;
 Dimeric assemblies from 1,2,3-triazole-appended Zn(II) porphyrins with
 control of NH-tautomerism in 1,2,3-triazole.
;
_journal_issue 4
_journal_name_full 'Organic letters'
_journal_page_first 549
_journal_page_last 552
_journal_paper_doi 10.1021/ol7028299
_journal_volume 10
_journal_year 2008
_chemical_formula_sum 'C122 H122 Cl12 N16 O4 Zn2'
_chemical_formula_weight 2432.50
_chemical_name_systematic
; 
 ? 
;
_space_group_IT_number 2
_symmetry_cell_setting triclinic
_symmetry_Int_Tables_number 2
_symmetry_space_group_name_Hall '-P 1'
_symmetry_space_group_name_H-M 'P -1'
_atom_sites_solution_hydrogens geom
_atom_sites_solution_primary direct
_atom_sites_solution_secondary difmap
_audit_creation_method SHELXL-97
_cell_angle_alpha 80.678(5)
_cell_angle_beta 70.485(5)
_cell_angle_gamma 70.749(5)
_cell_formula_units_Z 2
_cell_length_a 17.527(5)
_cell_length_b 19.313(5)
_cell_length_c 19.410(5)
_cell_measurement_reflns_used 5593
_cell_measurement_temperature 90(2)
_cell_measurement_theta_max 27.56
_cell_measurement_theta_min 2.21
_cell_volume 5837(3)
_computing_cell_refinement 'Bruker SMART'
_computing_data_collection 'Bruker SMART'
_computing_data_reduction 'Bruker SAINT'
_computing_molecular_graphics 'Bruker SHELXTL'
_computing_publication_material 'Bruker SHELXTL'
_computing_structure_refinement 'SHELXL-97 (Sheldrick, 1997)'
_computing_structure_solution 'SHELXS-97 (Sheldrick, 1990)'
_diffrn_ambient_temperature 90(2)
_diffrn_detector_area_resol_mean 8.366
_diffrn_measured_fraction_theta_full 0.861
_diffrn_measured_fraction_theta_max 0.861
_diffrn_measurement_device_type 'CCD area detector'
_diffrn_measurement_method 'phi and omega scans'
_diffrn_radiation_monochromator graphite
_diffrn_radiation_source 'fine-focus sealed tube'
_diffrn_radiation_type MoK\a
_diffrn_radiation_wavelength 0.71069
_diffrn_reflns_av_R_equivalents 0.0363
_diffrn_reflns_av_sigmaI/netI 0.0851
_diffrn_reflns_limit_h_max 22
_diffrn_reflns_limit_h_min -20
_diffrn_reflns_limit_k_max 24
_diffrn_reflns_limit_k_min -18
_diffrn_reflns_limit_l_max 23
_diffrn_reflns_limit_l_min -24
_diffrn_reflns_number 35153
_diffrn_reflns_theta_full 28.20
_diffrn_reflns_theta_max 28.20
_diffrn_reflns_theta_min 1.11
_exptl_absorpt_coefficient_mu 0.746
_exptl_absorpt_correction_T_max 0.8651
_exptl_absorpt_correction_T_min 0.8651
_exptl_absorpt_correction_type empirical
_exptl_crystal_colour red
_exptl_crystal_density_diffrn 1.384
_exptl_crystal_density_method 'not measured'
_exptl_crystal_description prism
_exptl_crystal_F_000 2524
_exptl_crystal_size_max 0.20
_exptl_crystal_size_mid 0.20
_exptl_crystal_size_min 0.20
_refine_diff_density_max 1.182
_refine_diff_density_min -2.565
_refine_diff_density_rms 0.177
_refine_ls_extinction_method none
_refine_ls_goodness_of_fit_ref 1.166
_refine_ls_hydrogen_treatment constr
_refine_ls_matrix_type full
_refine_ls_number_parameters 1551
_refine_ls_number_reflns 24729
_refine_ls_number_restraints 0
_refine_ls_restrained_S_all 1.166
_refine_ls_R_factor_all 0.1295
_refine_ls_R_factor_gt 0.0929
_refine_ls_shift/su_max 0.001
_refine_ls_shift/su_mean 0.000
_refine_ls_structure_factor_coef Fsqd
_refine_ls_weighting_details 'calc w=1/[\s^2^(Fo^2^)+(0.2000P)^2^+0.0000P] where P=(Fo^2^+2Fc^2^)/3'
_refine_ls_weighting_scheme calc
_refine_ls_wR_factor_gt 0.2828
_refine_ls_wR_factor_ref 0.3159
_reflns_number_gt 16916
_reflns_number_total 24729
_reflns_threshold_expression >2sigma(I)
_cod_data_source_file ol7028299-file004.cif
_cod_data_source_block 71010cmaeda
_cod_depositor_comments
;
The following automatic conversions were performed:

'_symmetry_cell_setting' value 'Triclinic' changed to 'triclinic'
according to /home/saulius/struct/CIF-dictionaries/cif_core.dic
dictionary named 'cif_core.dic' version 2.4.1 from 2010-06-29.

Automatic conversion script
Id: cif_fix_values 1715 2011-07-08 13:25:40Z adriana 
;
_cod_original_sg_symbol_H-M P-1
_cod_database_code 1504516

loop_
_symmetry_equiv_pos_as_xyz
'x, y, z'
'-x, -y, -z'

loop_
_atom_site_label
_atom_site_type_symbol
_atom_site_fract_x
_atom_site_fract_y
_atom_site_fract_z
_atom_site_U_iso_or_equiv
_atom_site_adp_type
_atom_site_occupancy
_atom_site_symmetry_multiplicity
_atom_site_calc_flag
_atom_site_refinement_flags
_atom_site_disorder_assembly
_atom_site_disorder_group
C1A C 0.6267(3) 0.4408(3) 0.9966(2) 0.0188(10) Uani 1 1 d . . .
C2A C 0.6559(3) 0.4237(3) 1.0603(2) 0.0201(10) Uani 1 1 d . . .
H2A H 0.6671 0.4569 1.0842 0.024 Uiso 1 1 calc R . .
C3A C 0.6644(3) 0.3518(3) 1.0799(3) 0.0231(10) Uani 1 1 d . . .
H3A H 0.6818 0.3253 1.1204 0.028 Uiso 1 1 calc R . .
C4A C 0.6420(3) 0.3224(3) 1.0272(3) 0.0210(10) Uani 1 1 d . . .
C5A C 0.6478(3) 0.2493(3) 1.0258(3) 0.0214(10) Uani 1 1 d . . .
C6A C 0.6323(3) 0.2200(3) 0.9718(2) 0.0199(10) Uani 1 1 d . . .
C7A C 0.6446(3) 0.1430(3) 0.9678(3) 0.0207(10) Uani 1 1 d . . .
H7A H 0.6640 0.1040 1.0003 0.025 Uiso 1 1 calc R . .
C8A C 0.6231(3) 0.1372(3) 0.9087(3) 0.0220(10) Uani 1 1 d . . .
H8A H 0.6246 0.0929 0.8921 0.026 Uiso 1 1 calc R . .
C9A C 0.5971(3) 0.2107(3) 0.8748(3) 0.0221(10) Uani 1 1 d . . .
C10A C 0.5683(3) 0.2286(3) 0.8135(3) 0.0232(10) Uani 1 1 d . . .
C11A C 0.5443(3) 0.3001(3) 0.7793(3) 0.0245(11) Uani 1 1 d . . .
C12A C 0.5190(4) 0.3165(3) 0.7138(3) 0.0287(12) Uani 1 1 d . . .
H12A H 0.5150 0.2822 0.6862 0.034 Uiso 1 1 calc R . .
C13A C 0.5020(3) 0.3900(3) 0.6986(3) 0.0274(11) Uani 1 1 d . . .
H13A H 0.4822 0.4173 0.6594 0.033 Uiso 1 1 calc R . .
C14A C 0.5199(3) 0.4187(3) 0.7540(2) 0.0195(10) Uani 1 1 d . . .
C15A C 0.5135(3) 0.4925(3) 0.7563(2) 0.0202(10) Uani 1 1 d . . .
C16A C 0.5343(3) 0.5212(3) 0.8071(2) 0.0187(10) Uani 1 1 d . . .
C17A C 0.5332(3) 0.5959(3) 0.8059(3) 0.0246(11) Uani 1 1 d . . .
H17A H 0.5165 0.6345 0.7720 0.030 Uiso 1 1 calc R . .
C18A C 0.5599(3) 0.6014(3) 0.8615(3) 0.0246(11) Uani 1 1 d . . .
H18A H 0.5655 0.6445 0.8744 0.029 Uiso 1 1 calc R . .
C19A C 0.5789(3) 0.5285(2) 0.8981(2) 0.0171(9) Uani 1 1 d . . .
C20A C 0.6090(3) 0.5109(2) 0.9592(2) 0.0171(9) Uani 1 1 d . . .
C21A C 0.6754(3) 0.1979(2) 1.0863(3) 0.0192(9) Uani 1 1 d . . .
C22A C 0.6158(3) 0.1867(3) 1.1517(3) 0.0242(10) Uani 1 1 d . . .
H22A H 0.5572 0.2091 1.1572 0.029 Uiso 1 1 calc R . .
C23A C 0.6412(3) 0.1424(3) 1.2102(3) 0.0239(11) Uani 1 1 d . . .
C24A C 0.7280(3) 0.1104(3) 1.2000(3) 0.0240(11) Uani 1 1 d . . .
H24A H 0.7459 0.0802 1.2388 0.029 Uiso 1 1 calc R . .
C25A C 0.7901(3) 0.1212(3) 1.1345(3) 0.0214(10) Uani 1 1 d . . .
C26A C 0.7629(3) 0.1653(3) 1.0784(3) 0.0210(10) Uani 1 1 d . . .
H26A H 0.8036 0.1740 1.0339 0.025 Uiso 1 1 calc R . .
C27A C 0.5727(4) 0.1319(3) 1.2828(3) 0.0312(12) Uani 1 1 d . . .
C28A C 0.6081(5) 0.0817(6) 1.3388(5) 0.085(3) Uani 1 1 d . . .
H28A H 0.6237 0.0306 1.3264 0.127 Uiso 1 1 calc R . .
H28B H 0.5655 0.0888 1.3870 0.127 Uiso 1 1 calc R . .
H28C H 0.6585 0.0925 1.3399 0.127 Uiso 1 1 calc R . .
C29A C 0.5203(4) 0.2086(4) 1.3141(4) 0.0483(17) Uani 1 1 d . . .
H29A H 0.4794 0.2023 1.3617 0.072 Uiso 1 1 calc R . .
H29B H 0.4900 0.2388 1.2802 0.072 Uiso 1 1 calc R . .
H29C H 0.5586 0.2329 1.3201 0.072 Uiso 1 1 calc R . .
C30A C 0.5132(4) 0.0993(4) 1.2671(4) 0.0504(17) Uani 1 1 d . . .
H30A H 0.5436 0.0490 1.2522 0.076 Uiso 1 1 calc R . .
H30B H 0.4920 0.1290 1.2277 0.076 Uiso 1 1 calc R . .
H30C H 0.4654 0.0988 1.3114 0.076 Uiso 1 1 calc R . .
C31A C 0.8844(3) 0.0838(3) 1.1266(3) 0.0322(13) Uani 1 1 d . . .
C32A C 0.9066(4) 0.0941(4) 1.1925(3) 0.0412(16) Uani 1 1 d . . .
H32A H 0.9677 0.0724 1.1844 0.062 Uiso 1 1 calc R . .
H32B H 0.8758 0.0699 1.2362 0.062 Uiso 1 1 calc R . .
H32C H 0.8907 0.1467 1.1996 0.062 Uiso 1 1 calc R . .
C33A C 0.9011(5) -0.0006(4) 1.1253(5) 0.069(3) Uani 1 1 d . . .
H33A H 0.8866 -0.0104 1.0839 0.104 Uiso 1 1 calc R . .
H33B H 0.8661 -0.0184 1.1711 0.104 Uiso 1 1 calc R . .
H33C H 0.9611 -0.0261 1.1199 0.104 Uiso 1 1 calc R . .
C34A C 0.9437(4) 0.1115(6) 1.0557(4) 0.064(2) Uani 1 1 d . . .
H34A H 1.0029 0.0845 1.0521 0.096 Uiso 1 1 calc R . .
H34B H 0.9346 0.1641 1.0576 0.096 Uiso 1 1 calc R . .
H34C H 0.9308 0.1032 1.0128 0.096 Uiso 1 1 calc R . .
C35A C 0.5648(3) 0.1678(3) 0.7761(3) 0.0250(11) Uani 1 1 d . A .
C36A C 0.4902(4) 0.1570(4) 0.7763(4) 0.0506(19) Uani 1 1 d . . .
C37A C 0.4928(4) 0.1027(4) 0.7347(4) 0.0491(18) Uani 1 1 d . A .
H37A H 0.4415 0.0956 0.7350 0.059 Uiso 1 1 calc R . .
C38A C 0.5701(4) 0.0593(3) 0.6930(3) 0.0315(12) Uani 1 1 d . . .
H38A H 0.5719 0.0233 0.6640 0.038 Uiso 1 1 calc R A .
C39A C 0.6429(4) 0.0687(3) 0.6942(3) 0.0406(15) Uani 1 1 d . A .
H39A H 0.6959 0.0386 0.6665 0.049 Uiso 1 1 calc R . .
C40A C 0.6408(4) 0.1221(3) 0.7357(3) 0.0317(12) Uani 1 1 d . . .
H40A H 0.6926 0.1273 0.7362 0.038 Uiso 1 1 calc R A .
C41A C 0.4030(8) 0.1874(7) 0.8398(7) 0.032(3) Uani 0.503(5) 1 d P A 1
C42A C 0.2605(7) 0.1846(7) 0.9030(7) 0.039(3) Uani 0.503(5) 1 d P A 1
H42A H 0.2276 0.2264 0.8777 0.047 Uiso 0.503(5) 1 calc PR A 1
H42B H 0.2651 0.2023 0.9462 0.047 Uiso 0.503(5) 1 calc PR A 1
C43A C 0.2175(10) 0.1207(10) 0.9266(11) 0.071(5) Uani 0.503(5) 1 d P A 1
H43A H 0.2173 0.1016 0.8829 0.106 Uiso 0.503(5) 1 calc PR A 1
H43B H 0.1590 0.1398 0.9578 0.106 Uiso 0.503(5) 1 calc PR A 1
H43C H 0.2493 0.0811 0.9538 0.106 Uiso 0.503(5) 1 calc PR A 1
C44A C 0.4821(3) 0.5461(3) 0.6986(2) 0.0223(10) Uani 1 1 d . . .
C45A C 0.3964(3) 0.5890(3) 0.7156(3) 0.0272(11) Uani 1 1 d . . .
H45A H 0.3590 0.5835 0.7632 0.033 Uiso 1 1 calc R . .
C46A C 0.3655(4) 0.6396(3) 0.6637(3) 0.0286(12) Uani 1 1 d . . .
C47A C 0.4236(4) 0.6468(3) 0.5943(3) 0.0277(11) Uani 1 1 d . . .
H47A H 0.4037 0.6808 0.5583 0.033 Uiso 1 1 calc R . .
C48A C 0.5087(3) 0.6061(3) 0.5764(3) 0.0252(11) Uani 1 1 d . . .
C49A C 0.5366(3) 0.5557(3) 0.6293(3) 0.0254(11) Uani 1 1 d . . .
H49A H 0.5945 0.5271 0.6178 0.030 Uiso 1 1 calc R . .
C50A C 0.2716(4) 0.6844(3) 0.6790(3) 0.0344(13) Uani 1 1 d . . .
C51A C 0.2200(5) 0.6781(7) 0.7602(5) 0.107(5) Uani 1 1 d . . .
H51A H 0.1606 0.7068 0.7668 0.160 Uiso 1 1 calc R . .
H51B H 0.2430 0.6971 0.7903 0.160 Uiso 1 1 calc R . .
H51C H 0.2236 0.6265 0.7753 0.160 Uiso 1 1 calc R . .
C52A C 0.2632(4) 0.7662(4) 0.6573(5) 0.0557(19) Uani 1 1 d . . .
H52A H 0.2908 0.7723 0.6046 0.084 Uiso 1 1 calc R . .
H52B H 0.2903 0.7841 0.6845 0.084 Uiso 1 1 calc R . .
H52C H 0.2030 0.7944 0.6689 0.084 Uiso 1 1 calc R . .
C53A C 0.2333(5) 0.6562(5) 0.6345(6) 0.074(3) Uani 1 1 d . . .
H53A H 0.2659 0.6585 0.5826 0.111 Uiso 1 1 calc R . .
H53B H 0.1745 0.6866 0.6411 0.111 Uiso 1 1 calc R . .
H53C H 0.2346 0.6052 0.6509 0.111 Uiso 1 1 calc R . .
C54A C 0.5713(4) 0.6137(3) 0.4996(3) 0.0313(12) Uani 1 1 d . . .
C55A C 0.6468(4) 0.6317(4) 0.5078(3) 0.0419(15) Uani 1 1 d . . .
H55A H 0.6267 0.6786 0.5308 0.063 Uiso 1 1 calc R . .
H55B H 0.6875 0.6352 0.4594 0.063 Uiso 1 1 calc R . .
H55C H 0.6744 0.5927 0.5384 0.063 Uiso 1 1 calc R . .
C56A C 0.6042(4) 0.5401(3) 0.4622(3) 0.0375(14) Uani 1 1 d . . .
H56A H 0.6487 0.5430 0.4160 0.056 Uiso 1 1 calc R . .
H56B H 0.5574 0.5304 0.4525 0.056 Uiso 1 1 calc R . .
H56C H 0.6275 0.5002 0.4945 0.056 Uiso 1 1 calc R . .
C57A C 0.5300(4) 0.6757(3) 0.4510(3) 0.0397(14) Uani 1 1 d . . .
H57A H 0.5064 0.7217 0.4760 0.060 Uiso 1 1 calc R . .
H57B H 0.4846 0.6634 0.4415 0.060 Uiso 1 1 calc R . .
H57C H 0.5728 0.6814 0.4045 0.060 Uiso 1 1 calc R . .
C58A C 0.6266(3) 0.5682(2) 0.9865(2) 0.0166(9) Uani 1 1 d . . .
C59A C 0.7036(3) 0.5858(3) 0.9684(3) 0.0241(11) Uani 1 1 d . . .
H59A H 0.7549 0.5629 0.9329 0.029 Uiso 1 1 calc R . .
C1B C -0.0791(3) 0.1012(2) 0.4713(2) 0.0169(9) Uani 1 1 d . . .
C2B C -0.0604(3) 0.1388(3) 0.3987(2) 0.0235(11) Uani 1 1 d . . .
H2B H -0.0666 0.1263 0.3559 0.028 Uiso 1 1 calc R . .
C3B C -0.0329(3) 0.1940(3) 0.4038(3) 0.0226(10) Uani 1 1 d . . .
H3B H -0.0153 0.2276 0.3650 0.027 Uiso 1 1 calc R . .
C4B C -0.0346(3) 0.1933(2) 0.4787(2) 0.0188(9) Uani 1 1 d . . .
C5B C -0.0129(3) 0.2435(2) 0.5067(2) 0.0191(10) Uani 1 1 d . . .
C6B C -0.0193(3) 0.2462(3) 0.5806(3) 0.0222(10) Uani 1 1 d . . .
C7B C -0.0019(3) 0.3010(3) 0.6095(3) 0.0281(11) Uani 1 1 d . . .
H7B H 0.0179 0.3405 0.5823 0.034 Uiso 1 1 calc R . .
C8B C -0.0189(4) 0.2863(3) 0.6828(3) 0.0288(12) Uani 1 1 d . . .
H8B H -0.0142 0.3140 0.7166 0.035 Uiso 1 1 calc R . .
C9B C -0.0452(3) 0.2212(3) 0.6997(3) 0.0237(11) Uani 1 1 d . . .
C10B C -0.0683(3) 0.1870(3) 0.7712(3) 0.0241(11) Uani 1 1 d . . .
C11B C -0.0973(3) 0.1252(3) 0.7895(2) 0.0230(10) Uani 1 1 d . . .
C12B C -0.1229(3) 0.0910(3) 0.8628(2) 0.0219(10) Uani 1 1 d . . .
H12B H -0.1246 0.1076 0.9069 0.026 Uiso 1 1 calc R . .
C13B C -0.1433(3) 0.0322(3) 0.8568(2) 0.0208(10) Uani 1 1 d . . .
H13B H -0.1617 -0.0010 0.8957 0.025 Uiso 1 1 calc R . .
C14B C -0.1325(3) 0.0282(3) 0.7798(2) 0.0196(10) Uani 1 1 d . . .
C15B C -0.1479(3) -0.0256(3) 0.7506(2) 0.0190(9) Uani 1 1 d . . .
C16B C -0.1426(3) -0.0271(3) 0.6770(2) 0.0205(10) Uani 1 1 d . . .
C17B C -0.1639(3) -0.0799(3) 0.6482(3) 0.0220(10) Uani 1 1 d . . .
H17B H -0.1806 -0.1211 0.6746 0.026 Uiso 1 1 calc R . .
C18B C -0.1559(3) -0.0604(3) 0.5766(2) 0.0211(10) Uani 1 1 d . . .
H18B H -0.1673 -0.0845 0.5439 0.025 Uiso 1 1 calc R . .
C19B C -0.1269(3) 0.0031(2) 0.5596(2) 0.0181(9) Uani 1 1 d . . .
C20B C -0.1091(3) 0.0408(2) 0.4896(2) 0.0162(9) Uani 1 1 d . . .
C21B C 0.0183(3) 0.3014(3) 0.4536(2) 0.0224(10) Uani 1 1 d . . .
C22B C 0.1038(3) 0.2844(3) 0.4106(3) 0.0269(11) Uani 1 1 d . . .
H22B H 0.1411 0.2367 0.4160 0.032 Uiso 1 1 calc R . .
C23B C 0.1347(3) 0.3361(3) 0.3603(3) 0.0281(11) Uani 1 1 d . . .
C24B C 0.0771(4) 0.4053(3) 0.3531(3) 0.0264(11) Uani 1 1 d . . .
H24B H 0.0972 0.4414 0.3190 0.032 Uiso 1 1 calc R . .
C25B C -0.0088(4) 0.4235(3) 0.3941(3) 0.0265(11) Uani 1 1 d . . .
C26B C -0.0367(3) 0.3709(3) 0.4445(3) 0.0253(11) Uani 1 1 d . . .
H26B H -0.0945 0.3824 0.4735 0.030 Uiso 1 1 calc R . .
C27B C 0.2288(4) 0.3214(3) 0.3151(3) 0.0340(13) Uani 1 1 d . . .
C28B C 0.2373(4) 0.3429(5) 0.2337(4) 0.056(2) Uani 1 1 d . . .
H28D H 0.2076 0.3952 0.2279 0.084 Uiso 1 1 calc R . .
H28E H 0.2123 0.3138 0.2156 0.084 Uiso 1 1 calc R . .
H28F H 0.2974 0.3334 0.2057 0.084 Uiso 1 1 calc R . .
C29B C 0.2660(5) 0.3670(6) 0.3426(5) 0.073(3) Uani 1 1 d . . .
H29D H 0.2308 0.4184 0.3431 0.109 Uiso 1 1 calc R . .
H29E H 0.3235 0.3635 0.3103 0.109 Uiso 1 1 calc R . .
H29F H 0.2681 0.3490 0.3923 0.109 Uiso 1 1 calc R . .
C30B C 0.2797(5) 0.2391(5) 0.3208(7) 0.112(5) Uani 1 1 d . . .
H30D H 0.3388 0.2320 0.2909 0.168 Uiso 1 1 calc R . .
H30E H 0.2550 0.2094 0.3032 0.168 Uiso 1 1 calc R . .
H30F H 0.2773 0.2240 0.3720 0.168 Uiso 1 1 calc R . .
C31B C -0.0720(4) 0.5005(3) 0.3865(3) 0.0310(12) Uani 1 1 d . . .
C32B C -0.0308(4) 0.5490(3) 0.3243(3) 0.0390(14) Uani 1 1 d . . .
H32D H -0.0067 0.5234 0.2787 0.059 Uiso 1 1 calc R . .
H32E H 0.0142 0.5594 0.3364 0.059 Uiso 1 1 calc R . .
H32F H -0.0737 0.5953 0.3182 0.059 Uiso 1 1 calc R . .
C33B C -0.1459(4) 0.4922(3) 0.3679(4) 0.0444(15) Uani 1 1 d . . .
H33D H -0.1877 0.5404 0.3665 0.067 Uiso 1 1 calc R . .
H33E H -0.1724 0.4595 0.4053 0.067 Uiso 1 1 calc R . .
H33F H -0.1254 0.4712 0.3200 0.067 Uiso 1 1 calc R . .
C34B C -0.1042(4) 0.5380(3) 0.4601(3) 0.0397(14) Uani 1 1 d . . .
H34D H -0.1456 0.5860 0.4564 0.060 Uiso 1 1 calc R . .
H34E H -0.0563 0.5446 0.4708 0.060 Uiso 1 1 calc R . .
H34F H -0.1311 0.5070 0.4995 0.060 Uiso 1 1 calc R . .
C35B C -0.0658(3) 0.2245(3) 0.8322(3) 0.0250(11) Uani 1 1 d . A .
C36B C 0.0091(4) 0.2240(5) 0.8425(4) 0.055(2) Uani 1 1 d . . .
C37B C 0.0066(4) 0.2661(4) 0.8971(4) 0.0495(18) Uani 1 1 d . A .
H37B H 0.0578 0.2663 0.9037 0.059 Uiso 1 1 calc R . .
C38B C -0.0705(4) 0.3071(3) 0.9408(3) 0.0318(12) Uani 1 1 d . . .
H38B H -0.0724 0.3359 0.9770 0.038 Uiso 1 1 calc R A .
C39B C -0.1429(4) 0.3057(3) 0.9314(3) 0.0374(14) Uani 1 1 d . A .
H39B H -0.1958 0.3333 0.9618 0.045 Uiso 1 1 calc R . .
C40B C -0.1414(4) 0.2646(3) 0.8782(3) 0.0321(12) Uani 1 1 d . . .
H40B H -0.1933 0.2640 0.8733 0.039 Uiso 1 1 calc R A .
C41B C 0.0913(7) 0.2023(6) 0.7814(6) 0.024(2) Uani 0.503(5) 1 d P A 1
C42B C 0.2298(8) 0.2123(8) 0.7214(7) 0.043(3) Uani 0.503(5) 1 d P A 1
H42C H 0.2247 0.2029 0.6747 0.051 Uiso 0.503(5) 1 calc PR A 1
H42D H 0.2624 0.1658 0.7413 0.051 Uiso 0.503(5) 1 calc PR A 1
C43B C 0.2731(10) 0.2694(8) 0.7091(8) 0.045(3) Uani 0.503(5) 1 d P A 1
H43D H 0.2494 0.3102 0.6778 0.067 Uiso 0.503(5) 1 calc PR A 1
H43E H 0.3338 0.2482 0.6852 0.067 Uiso 0.503(5) 1 calc PR A 1
H43F H 0.2647 0.2875 0.7563 0.067 Uiso 0.503(5) 1 calc PR A 1
C44B C -0.1758(3) -0.0863(3) 0.8019(2) 0.0199(10) Uani 1 1 d . . .
C45B C -0.1167(3) -0.1518(3) 0.8136(3) 0.0250(11) Uani 1 1 d . . .
H45B H -0.0581 -0.1573 0.7909 0.030 Uiso 1 1 calc R . .
C46B C -0.1418(3) -0.2101(3) 0.8580(3) 0.0241(11) Uani 1 1 d . . .
C47B C -0.2278(3) -0.2000(3) 0.8895(3) 0.0241(11) Uani 1 1 d . . .
H47B H -0.2459 -0.2389 0.9199 0.029 Uiso 1 1 calc R . .
C48B C -0.2900(3) -0.1344(3) 0.8784(3) 0.0238(10) Uani 1 1 d . . .
C49B C -0.2627(3) -0.0785(3) 0.8345(2) 0.0215(10) Uani 1 1 d . . .
H49B H -0.3032 -0.0339 0.8261 0.026 Uiso 1 1 calc R . .
C50B C -0.0726(3) -0.2830(3) 0.8680(3) 0.0311(12) Uani 1 1 d . . .
C51B C -0.0208(4) -0.3135(4) 0.7914(4) 0.0482(17) Uani 1 1 d . . .
H51D H 0.0215 -0.3605 0.7968 0.072 Uiso 1 1 calc R . .
H51E H 0.0080 -0.2784 0.7608 0.072 Uiso 1 1 calc R . .
H51F H -0.0591 -0.3208 0.7681 0.072 Uiso 1 1 calc R . .
C52B C -0.0126(5) -0.2668(4) 0.9002(4) 0.0511(17) Uani 1 1 d . . .
H52D H -0.0434 -0.2506 0.9500 0.077 Uiso 1 1 calc R . .
H52E H 0.0097 -0.2280 0.8698 0.077 Uiso 1 1 calc R . .
H52F H 0.0343 -0.3114 0.9017 0.077 Uiso 1 1 calc R . .
C53B C -0.1094(5) -0.3394(4) 0.9169(5) 0.070(3) Uani 1 1 d . . .
H53D H -0.1302 -0.3253 0.9677 0.105 Uiso 1 1 calc R . .
H53E H -0.0657 -0.3871 0.9127 0.105 Uiso 1 1 calc R . .
H53F H -0.1564 -0.3428 0.9024 0.105 Uiso 1 1 calc R . .
C54B C -0.3847(4) -0.1262(3) 0.9162(3) 0.0317(12) Uani 1 1 d . . .
C55B C -0.4016(5) -0.1235(6) 0.9999(4) 0.069(3) Uani 1 1 d . . .
H55D H -0.3855 -0.0825 1.0087 0.103 Uiso 1 1 calc R . .
H55E H -0.3679 -0.1697 1.0182 0.103 Uiso 1 1 calc R . .
H55F H -0.4619 -0.1168 1.0254 0.103 Uiso 1 1 calc R . .
C56B C -0.4441(4) -0.0552(4) 0.8886(6) 0.068(3) Uani 1 1 d . . .
H56D H -0.4316 -0.0554 0.8355 0.102 Uiso 1 1 calc R . .
H56E H -0.4345 -0.0118 0.9002 0.102 Uiso 1 1 calc R . .
H56F H -0.5033 -0.0539 0.9128 0.102 Uiso 1 1 calc R . .
C57B C -0.4062(4) -0.1927(3) 0.9060(4) 0.0394(15) Uani 1 1 d . . .
H57D H -0.4666 -0.1866 0.9306 0.059 Uiso 1 1 calc R . .
H57E H -0.3724 -0.2368 0.9272 0.059 Uiso 1 1 calc R . .
H57F H -0.3935 -0.1979 0.8536 0.059 Uiso 1 1 calc R . .
C58B C -0.1272(3) 0.0132(2) 0.4317(2) 0.0180(9) Uani 1 1 d . . .
C59B C -0.2033(3) 0.0316(3) 0.4145(3) 0.0238(10) Uani 1 1 d . . .
H59B H -0.2544 0.0672 0.4377 0.029 Uiso 1 1 calc R . .
C1S C 0.3184(6) 0.1074(5) 0.5558(5) 0.068(3) Uani 1 1 d . . .
C2S C 0.1819(6) 0.4432(5) 0.8937(5) 0.069(3) Uani 1 1 d . . .
C3S C 0.7368(12) 0.4141(12) 0.7187(10) 0.169(9) Uani 1 1 d . . .
C4S C 0.7626(13) 0.2840(9) 0.5862(12) 0.179(9) Uani 1 1 d . . .
C41T C 0.4104(7) 0.2190(6) 0.7964(6) 0.026(2) Uani 0.497(5) 1 d P A 2
C42T C 0.2710(9) 0.2784(7) 0.7871(8) 0.045(3) Uani 0.497(5) 1 d P A 2
H42E H 0.2760 0.3253 0.7967 0.054 Uiso 0.497(5) 1 calc PR A 2
H42F H 0.2387 0.2580 0.8335 0.054 Uiso 0.497(5) 1 calc PR A 2
C43T C 0.2264(11) 0.2914(9) 0.7314(9) 0.053(4) Uani 0.497(5) 1 d P A 2
H43G H 0.2540 0.3183 0.6882 0.079 Uiso 0.497(5) 1 calc PR A 2
H43H H 0.1672 0.3204 0.7517 0.079 Uiso 0.497(5) 1 calc PR A 2
H43I H 0.2284 0.2442 0.7173 0.079 Uiso 0.497(5) 1 calc PR A 2
C41U C 0.0983(7) 0.1602(7) 0.8120(7) 0.032(3) Uani 0.497(5) 1 d P A 2
C42U C 0.2396(7) 0.0959(7) 0.8153(8) 0.040(3) Uani 0.497(5) 1 d P A 2
H42G H 0.2735 0.1195 0.7724 0.048 Uiso 0.497(5) 1 calc PR A 2
H42H H 0.2336 0.0520 0.7998 0.048 Uiso 0.497(5) 1 calc PR A 2
C43U C 0.2821(12) 0.0744(12) 0.8789(10) 0.075(5) Uani 0.497(5) 1 d P A 2
H43J H 0.2647 0.1170 0.9081 0.113 Uiso 0.497(5) 1 calc PR A 2
H43K H 0.3439 0.0588 0.8578 0.113 Uiso 0.497(5) 1 calc PR A 2
H43L H 0.2640 0.0340 0.9103 0.113 Uiso 0.497(5) 1 calc PR A 2
Cl7 Cl 0.7867(3) 0.4324(3) 0.7697(4) 0.216(4) Uani 1 1 d . . .
Cl8 Cl 0.7679(4) 0.4289(4) 0.6253(3) 0.212(3) Uani 1 1 d . . .
Cl11 Cl 0.7315(4) 0.3753(3) 0.5711(4) 0.211(3) Uani 1 1 d . . .
Cl12 Cl 0.7131(3) 0.2292(4) 0.5670(3) 0.215(4) Uani 1 1 d . . .
Cl1S Cl 0.4080(5) 0.1286(5) 0.5622(4) 0.079(2) Uani 0.559(13) 1 d P B 3
Cl2S Cl 0.3560(4) 0.0693(5) 0.4802(3) 0.0732(17) Uani 0.559(13) 1 d P B 3
Cl3S Cl 0.2485(7) 0.1715(3) 0.5262(5) 0.089(2) Uani 0.559(13) 1 d P B 3
Cl4S Cl 0.0919(5) 0.4367(4) 0.8717(5) 0.080(2) Uani 0.559(13) 1 d P B 3
Cl5S Cl 0.2543(7) 0.4721(5) 0.8280(3) 0.090(3) Uani 0.559(13) 1 d P B 3
Cl6S Cl 0.1442(4) 0.5194(3) 0.9307(5) 0.0715(17) Uani 0.559(13) 1 d P B 3
Cl1T Cl 0.2148(3) 0.1859(3) 0.5633(5) 0.0532(19) Uani 0.441(13) 1 d P B 4
Cl2T Cl 0.3794(6) 0.1488(4) 0.5844(5) 0.0580(19) Uani 0.441(13) 1 d P B 4
Cl3T Cl 0.3818(6) 0.0331(5) 0.4770(4) 0.063(2) Uani 0.441(13) 1 d P B 4
Cl4T Cl 0.2856(3) 0.4353(5) 0.8133(3) 0.0539(18) Uani 0.441(13) 1 d P B 4
Cl5T Cl 0.1188(6) 0.5232(3) 0.9664(5) 0.063(2) Uani 0.441(13) 1 d P B 4
Cl6T Cl 0.1216(6) 0.4153(5) 0.8513(4) 0.0560(19) Uani 0.441(13) 1 d P B 4
N1A N 0.6179(2) 0.3788(2) 0.9775(2) 0.0166(8) Uani 1 1 d . . .
N2A N 0.6042(2) 0.2598(2) 0.9148(2) 0.0185(8) Uani 1 1 d . . .
N3A N 0.5448(3) 0.3625(2) 0.8030(2) 0.0206(9) Uani 1 1 d . . .
N4A N 0.5621(2) 0.4814(2) 0.86392(19) 0.0171(8) Uani 1 1 d . . .
N5A N 0.6928(3) 0.6398(2) 1.0092(2) 0.0252(9) Uani 1 1 d . . .
N6A N 0.6117(3) 0.6537(2) 1.0499(2) 0.0212(9) Uani 1 1 d . . .
H6A H 0.5878 0.6875 1.0822 0.025 Uiso 1 1 calc R . .
N7A N 0.5694(3) 0.6133(2) 1.0384(2) 0.0178(8) Uani 1 1 d . . .
N1B N -0.0623(2) 0.1360(2) 0.5185(2) 0.0164(8) Uani 1 1 d . . .
N2B N -0.0447(3) 0.1970(2) 0.6372(2) 0.0197(8) Uani 1 1 d . . .
N3B N -0.1041(3) 0.0851(2) 0.7398(2) 0.0211(9) Uani 1 1 d . . .
N4B N -0.1187(3) 0.0227(2) 0.6212(2) 0.0183(8) Uani 1 1 d . . .
N5B N -0.1928(3) -0.0091(2) 0.3599(2) 0.0250(9) Uani 1 1 d . . .
N7B N -0.0694(3) -0.0386(2) 0.3870(2) 0.0182(8) Uani 1 1 d . . .
N1S N 0.6604(12) 0.1719(8) 0.5269(9) 0.201(8) Uani 1 1 d . . .
N2S N 0.8380(16) 0.4750(10) 0.8253(9) 0.261(12) Uani 1 1 d . . .
O1 O 0.3876(3) 0.2487(2) 0.8599(2) 0.0426(11) Uani 1 1 d . . .
O2 O 0.3463(6) 0.1502(5) 0.8525(4) 0.041(2) Uani 0.503(5) 1 d P A 1
O3 O 0.1128(3) 0.1402(3) 0.7511(2) 0.0414(11) Uani 1 1 d . . .
O4 O 0.1466(5) 0.2396(4) 0.7730(4) 0.0301(19) Uani 0.503(5) 1 d P A 1
O2T O 0.3540(5) 0.2275(4) 0.7601(4) 0.0326(19) Uani 0.497(5) 1 d P A 2
O4U O 0.1539(5) 0.1490(5) 0.8488(5) 0.039(2) Uani 0.497(5) 1 d P A 2
Zn1 Zn 0.56443(3) 0.37355(3) 0.89956(3) 0.01630(16) Uani 1 1 d . . .
Zn2 Zn -0.06435(3) 0.10048(3) 0.62633(3) 0.01667(16) Uani 1 1 d . . .
Cl9 Cl 0.7582(4) 0.3073(3) 0.7314(3) 0.179(2) Uiso 1 1 d . . .
Cl10 Cl 0.7431(4) 0.2682(3) 0.6924(3) 0.1766(19) Uiso 1 1 d . . .
N6B N -0.1120(3) -0.0502(2) 0.3463(2) 0.0213(9) Uani 1 1 d . . .
H6B H -0.0883 -0.0828 0.3127 0.026 Uiso 1 1 calc R . .

loop_
_atom_site_aniso_label
_atom_site_aniso_U_11
_atom_site_aniso_U_22
_atom_site_aniso_U_33
_atom_site_aniso_U_23
_atom_site_aniso_U_13
_atom_site_aniso_U_12
C1A 0.023(2) 0.017(2) 0.013(2) -0.0006(17) -0.0040(18) -0.0039(18)
C2A 0.030(3) 0.015(2) 0.016(2) -0.0012(17) -0.0098(19) -0.0043(19)
C3A 0.034(3) 0.019(2) 0.019(2) 0.0006(18) -0.011(2) -0.008(2)
C4A 0.028(3) 0.015(2) 0.019(2) 0.0016(17) -0.0075(19) -0.0049(19)
C5A 0.028(3) 0.017(2) 0.017(2) 0.0005(18) -0.0085(19) -0.0038(19)
C6A 0.023(2) 0.017(2) 0.017(2) -0.0018(17) -0.0039(18) -0.0046(18)
C7A 0.023(2) 0.014(2) 0.021(2) 0.0019(17) -0.0059(19) -0.0021(18)
C8A 0.024(2) 0.014(2) 0.026(2) -0.0055(19) -0.008(2) -0.0009(19)
C9A 0.024(2) 0.013(2) 0.027(2) -0.0039(18) -0.008(2) -0.0014(18)
C10A 0.031(3) 0.017(2) 0.024(2) -0.0053(19) -0.012(2) -0.003(2)
C11A 0.032(3) 0.018(2) 0.022(2) -0.0042(19) -0.010(2) -0.002(2)
C12A 0.039(3) 0.020(2) 0.030(3) -0.005(2) -0.020(2) -0.001(2)
C13A 0.039(3) 0.025(3) 0.020(2) -0.004(2) -0.014(2) -0.005(2)
C14A 0.022(2) 0.020(2) 0.015(2) -0.0003(17) -0.0087(18) -0.0025(19)
C15A 0.023(2) 0.021(2) 0.013(2) 0.0027(17) -0.0045(18) -0.0062(19)
C16A 0.021(2) 0.017(2) 0.014(2) 0.0009(17) -0.0028(17) -0.0039(18)
C17A 0.034(3) 0.019(2) 0.018(2) 0.0057(18) -0.008(2) -0.009(2)
C18A 0.037(3) 0.016(2) 0.019(2) 0.0021(18) -0.008(2) -0.007(2)
C19A 0.022(2) 0.013(2) 0.015(2) 0.0015(16) -0.0029(17) -0.0067(18)
C20A 0.021(2) 0.014(2) 0.013(2) 0.0000(16) -0.0023(17) -0.0051(18)
C21A 0.025(2) 0.012(2) 0.021(2) 0.0016(17) -0.0089(19) -0.0056(18)
C22A 0.025(3) 0.020(2) 0.027(3) 0.0009(19) -0.011(2) -0.005(2)
C23A 0.028(3) 0.019(2) 0.021(2) 0.0039(19) -0.006(2) -0.006(2)
C24A 0.033(3) 0.016(2) 0.023(2) 0.0085(18) -0.014(2) -0.006(2)
C25A 0.025(2) 0.019(2) 0.023(2) -0.0022(19) -0.0096(19) -0.009(2)
C26A 0.027(2) 0.019(2) 0.016(2) -0.0012(18) -0.0065(19) -0.0063(19)
C27A 0.031(3) 0.032(3) 0.025(3) 0.011(2) -0.006(2) -0.010(2)
C28A 0.044(4) 0.111(8) 0.058(5) 0.054(5) -0.007(4) -0.006(5)
C29A 0.046(4) 0.054(4) 0.038(3) 0.002(3) -0.004(3) -0.016(3)
C30A 0.048(4) 0.054(4) 0.049(4) 0.015(3) -0.010(3) -0.027(3)
C31A 0.026(3) 0.041(3) 0.028(3) -0.002(2) -0.013(2) -0.001(2)
C32A 0.025(3) 0.075(5) 0.025(3) 0.003(3) -0.013(2) -0.013(3)
C33A 0.052(4) 0.049(4) 0.104(7) -0.032(4) -0.041(5) 0.021(4)
C34A 0.034(3) 0.132(8) 0.026(3) 0.000(4) -0.012(3) -0.022(4)
C35A 0.037(3) 0.017(2) 0.024(2) -0.0047(19) -0.016(2) -0.003(2)
C36A 0.033(3) 0.047(4) 0.078(5) -0.042(4) -0.026(3) 0.007(3)
C37A 0.041(4) 0.040(4) 0.076(5) -0.032(3) -0.028(3) -0.001(3)
C38A 0.047(3) 0.020(3) 0.034(3) -0.005(2) -0.018(3) -0.011(2)
C39A 0.049(4) 0.033(3) 0.032(3) -0.017(3) -0.002(3) -0.004(3)
C40A 0.036(3) 0.030(3) 0.031(3) -0.008(2) -0.012(2) -0.008(2)
C41A 0.042(7) 0.031(6) 0.030(6) -0.012(5) -0.008(5) -0.019(5)
C42A 0.025(6) 0.055(8) 0.038(6) -0.009(6) -0.006(5) -0.014(5)
C43A 0.050(9) 0.072(11) 0.095(13) -0.021(10) -0.007(9) -0.031(8)
C44A 0.034(3) 0.019(2) 0.016(2) 0.0037(18) -0.011(2) -0.009(2)
C45A 0.032(3) 0.032(3) 0.015(2) 0.0043(19) -0.008(2) -0.008(2)
C46A 0.034(3) 0.026(3) 0.025(3) 0.001(2) -0.013(2) -0.005(2)
C47A 0.041(3) 0.023(3) 0.022(2) 0.006(2) -0.015(2) -0.011(2)
C48A 0.037(3) 0.022(2) 0.018(2) 0.0019(19) -0.008(2) -0.013(2)
C49A 0.034(3) 0.024(3) 0.018(2) -0.0025(19) -0.006(2) -0.009(2)
C50A 0.030(3) 0.038(3) 0.030(3) 0.001(2) -0.014(2) 0.001(2)
C51A 0.036(4) 0.162(11) 0.050(5) 0.035(6) 0.002(4) 0.028(5)
C52A 0.043(4) 0.033(3) 0.080(5) -0.011(3) -0.016(4) 0.005(3)
C53A 0.051(5) 0.054(5) 0.130(8) -0.039(5) -0.046(5) 0.002(4)
C54A 0.035(3) 0.037(3) 0.018(2) 0.007(2) -0.009(2) -0.009(2)
C55A 0.048(4) 0.053(4) 0.030(3) 0.007(3) -0.012(3) -0.026(3)
C56A 0.049(4) 0.046(4) 0.012(2) 0.003(2) -0.005(2) -0.014(3)
C57A 0.054(4) 0.043(3) 0.021(3) 0.012(2) -0.015(3) -0.015(3)
C58A 0.024(2) 0.013(2) 0.014(2) 0.0055(16) -0.0104(18) -0.0059(18)
C59A 0.025(2) 0.023(2) 0.024(2) -0.0043(19) -0.003(2) -0.009(2)
C1B 0.021(2) 0.016(2) 0.015(2) 0.0003(17) -0.0096(17) -0.0030(18)
C2B 0.034(3) 0.021(2) 0.015(2) 0.0030(18) -0.009(2) -0.007(2)
C3B 0.029(3) 0.018(2) 0.020(2) 0.0056(18) -0.010(2) -0.006(2)
C4B 0.023(2) 0.012(2) 0.018(2) 0.0015(17) -0.0064(18) -0.0024(18)
C5B 0.020(2) 0.015(2) 0.019(2) 0.0049(17) -0.0045(18) -0.0042(18)
C6B 0.028(3) 0.014(2) 0.019(2) 0.0003(18) -0.0032(19) -0.0044(19)
C7B 0.037(3) 0.024(3) 0.024(3) -0.001(2) -0.007(2) -0.012(2)
C8B 0.041(3) 0.030(3) 0.020(2) -0.005(2) -0.005(2) -0.019(2)
C9B 0.033(3) 0.022(2) 0.014(2) -0.0028(18) -0.0029(19) -0.010(2)
C10B 0.030(3) 0.025(3) 0.019(2) -0.0039(19) -0.004(2) -0.013(2)
C11B 0.025(2) 0.027(3) 0.014(2) -0.0024(19) -0.0016(18) -0.008(2)
C12B 0.023(2) 0.028(3) 0.013(2) -0.0032(18) -0.0019(18) -0.009(2)
C13B 0.024(2) 0.024(2) 0.012(2) 0.0007(17) -0.0031(18) -0.0075(19)
C14B 0.023(2) 0.021(2) 0.014(2) 0.0008(17) -0.0033(18) -0.0082(19)
C15B 0.021(2) 0.018(2) 0.017(2) 0.0009(17) -0.0035(18) -0.0085(18)
C16B 0.026(2) 0.021(2) 0.015(2) 0.0011(18) -0.0034(18) -0.010(2)
C17B 0.031(3) 0.017(2) 0.019(2) 0.0012(18) -0.007(2) -0.011(2)
C18B 0.029(3) 0.017(2) 0.018(2) -0.0035(18) -0.0051(19) -0.0074(19)
C19B 0.021(2) 0.014(2) 0.015(2) -0.0027(17) -0.0041(17) 0.0009(18)
C20B 0.018(2) 0.015(2) 0.014(2) -0.0008(16) -0.0058(17) -0.0017(17)
C21B 0.037(3) 0.016(2) 0.017(2) 0.0013(18) -0.011(2) -0.009(2)
C22B 0.031(3) 0.019(2) 0.027(3) 0.003(2) -0.007(2) -0.007(2)
C23B 0.033(3) 0.026(3) 0.027(3) 0.000(2) -0.008(2) -0.011(2)
C24B 0.040(3) 0.021(2) 0.021(2) 0.0046(19) -0.011(2) -0.014(2)
C25B 0.041(3) 0.020(2) 0.020(2) 0.0014(19) -0.012(2) -0.008(2)
C26B 0.032(3) 0.019(2) 0.024(2) 0.0005(19) -0.010(2) -0.006(2)
C27B 0.028(3) 0.031(3) 0.036(3) 0.004(2) -0.002(2) -0.010(2)
C28B 0.044(4) 0.082(6) 0.032(3) -0.013(3) 0.001(3) -0.015(4)
C29B 0.051(5) 0.124(8) 0.056(5) -0.035(5) 0.001(4) -0.047(5)
C30B 0.037(4) 0.050(5) 0.171(11) 0.030(6) 0.035(6) 0.005(4)
C31B 0.039(3) 0.018(2) 0.037(3) 0.007(2) -0.016(2) -0.010(2)
C32B 0.050(4) 0.024(3) 0.041(3) 0.012(2) -0.016(3) -0.012(3)
C33B 0.053(4) 0.029(3) 0.054(4) 0.006(3) -0.027(3) -0.009(3)
C34B 0.050(4) 0.018(3) 0.046(4) 0.001(2) -0.012(3) -0.009(2)
C35B 0.037(3) 0.023(2) 0.015(2) -0.0036(19) -0.002(2) -0.015(2)
C36B 0.040(4) 0.087(6) 0.048(4) -0.045(4) 0.008(3) -0.034(4)
C37B 0.045(4) 0.072(5) 0.040(4) -0.031(3) -0.002(3) -0.026(4)
C38B 0.045(3) 0.034(3) 0.022(3) -0.005(2) -0.010(2) -0.019(3)
C39B 0.041(3) 0.035(3) 0.030(3) -0.019(2) -0.007(2) -0.001(3)
C40B 0.035(3) 0.033(3) 0.029(3) -0.009(2) -0.005(2) -0.012(2)
C41B 0.029(5) 0.025(6) 0.021(5) 0.000(4) -0.013(4) -0.009(4)
C42B 0.032(6) 0.052(8) 0.040(7) -0.014(6) 0.005(5) -0.017(6)
C43B 0.045(8) 0.047(8) 0.038(7) -0.006(6) 0.007(6) -0.027(7)
C44B 0.028(2) 0.022(2) 0.010(2) 0.0010(17) -0.0046(18) -0.009(2)
C45B 0.026(3) 0.032(3) 0.017(2) 0.0020(19) -0.0039(19) -0.011(2)
C46B 0.028(3) 0.023(2) 0.020(2) 0.0042(19) -0.006(2) -0.009(2)
C47B 0.034(3) 0.025(3) 0.015(2) 0.0078(18) -0.006(2) -0.016(2)
C48B 0.028(3) 0.023(2) 0.018(2) -0.0045(19) -0.004(2) -0.006(2)
C49B 0.031(3) 0.016(2) 0.018(2) -0.0025(18) -0.0074(19) -0.0064(19)
C50B 0.028(3) 0.028(3) 0.034(3) 0.009(2) -0.012(2) -0.006(2)
C51B 0.048(4) 0.039(4) 0.051(4) -0.001(3) -0.016(3) -0.003(3)
C52B 0.049(4) 0.056(4) 0.051(4) 0.014(3) -0.030(3) -0.012(3)
C53B 0.054(4) 0.057(5) 0.080(6) 0.041(4) -0.014(4) -0.019(4)
C54B 0.029(3) 0.026(3) 0.038(3) -0.004(2) -0.003(2) -0.012(2)
C55B 0.047(4) 0.116(8) 0.045(4) -0.035(5) 0.015(3) -0.040(5)
C56B 0.033(4) 0.032(4) 0.127(8) -0.001(4) -0.011(4) -0.011(3)
C57B 0.028(3) 0.026(3) 0.063(4) 0.001(3) -0.007(3) -0.014(2)
C58B 0.028(2) 0.011(2) 0.015(2) 0.0035(16) -0.0096(18) -0.0040(18)
C59B 0.025(2) 0.021(2) 0.024(2) -0.0021(19) -0.010(2) -0.001(2)
C1S 0.105(7) 0.073(6) 0.068(5) 0.036(4) -0.058(5) -0.066(5)
C2S 0.097(7) 0.074(6) 0.074(5) 0.038(4) -0.062(5) -0.055(5)
C3S 0.159(16) 0.23(2) 0.126(13) -0.096(14) -0.022(11) -0.049(14)
C4S 0.180(17) 0.087(10) 0.21(2) -0.055(12) 0.041(14) -0.046(11)
C41T 0.043(6) 0.019(5) 0.020(5) 0.002(4) -0.011(5) -0.016(5)
C42T 0.047(8) 0.036(7) 0.051(8) -0.013(6) -0.027(6) 0.006(6)
C43T 0.051(9) 0.048(9) 0.048(9) -0.015(7) -0.021(7) 0.013(7)
C41U 0.036(6) 0.030(6) 0.035(6) -0.007(5) -0.018(5) -0.004(5)
C42U 0.023(6) 0.038(7) 0.058(8) -0.012(6) -0.012(5) -0.002(5)
C43U 0.070(11) 0.102(15) 0.066(11) -0.012(10) -0.042(9) -0.016(11)
Cl7 0.134(4) 0.126(4) 0.231(6) 0.041(4) 0.056(4) 0.026(3)
Cl8 0.178(5) 0.193(6) 0.162(5) 0.026(4) 0.002(4) 0.007(4)
Cl11 0.169(5) 0.171(5) 0.191(5) 0.019(4) 0.007(4) 0.004(4)
Cl12 0.135(4) 0.223(6) 0.129(4) 0.042(4) 0.031(3) 0.056(4)
Cl1S 0.071(4) 0.098(5) 0.080(4) -0.036(3) 0.003(3) -0.051(3)
Cl2S 0.079(4) 0.088(5) 0.049(2) -0.017(3) -0.001(2) -0.033(3)
Cl3S 0.150(7) 0.060(3) 0.067(4) 0.006(3) -0.070(5) -0.012(3)
Cl4S 0.067(4) 0.085(4) 0.098(5) -0.036(3) -0.047(3) 0.003(3)
Cl5S 0.159(7) 0.075(5) 0.053(3) 0.008(3) -0.013(3) -0.081(5)
Cl6S 0.079(3) 0.050(2) 0.083(5) -0.020(3) -0.030(3) -0.002(2)
Cl1T 0.049(3) 0.049(3) 0.053(4) 0.012(2) -0.021(2) -0.006(2)
Cl2T 0.061(4) 0.060(4) 0.071(5) -0.001(3) -0.031(4) -0.031(3)
Cl3T 0.086(5) 0.061(4) 0.037(2) -0.020(3) 0.012(3) -0.038(4)
Cl4T 0.053(3) 0.050(4) 0.050(3) 0.006(2) -0.006(2) -0.019(2)
Cl5T 0.087(5) 0.038(2) 0.058(4) -0.021(3) -0.038(4) 0.013(3)
Cl6T 0.057(4) 0.071(5) 0.055(3) 0.001(3) -0.028(3) -0.029(3)
N1A 0.0210(19) 0.0139(18) 0.0158(18) 0.0015(14) -0.0089(15) -0.0039(15)
N2A 0.022(2) 0.0153(19) 0.0180(19) -0.0003(15) -0.0104(16) -0.0019(16)
N3A 0.029(2) 0.0156(19) 0.0150(18) -0.0020(15) -0.0075(16) -0.0025(16)
N4A 0.024(2) 0.0148(18) 0.0105(17) 0.0004(14) -0.0055(15) -0.0031(15)
N5A 0.032(2) 0.020(2) 0.023(2) -0.0006(16) -0.0059(18) -0.0105(18)
N6A 0.028(2) 0.018(2) 0.0165(19) -0.0024(15) -0.0061(16) -0.0060(17)
N7A 0.027(2) 0.0122(18) 0.0169(18) 0.0029(14) -0.0093(16) -0.0082(16)
N1B 0.0185(19) 0.0135(18) 0.0175(18) 0.0007(14) -0.0073(15) -0.0039(15)
N2B 0.025(2) 0.019(2) 0.0151(18) -0.0014(15) -0.0031(16) -0.0097(16)
N3B 0.032(2) 0.0173(19) 0.0113(17) -0.0018(15) -0.0025(16) -0.0078(17)
N4B 0.026(2) 0.0152(19) 0.0138(18) 0.0011(14) -0.0039(15) -0.0093(16)
N5B 0.029(2) 0.025(2) 0.020(2) -0.0003(16) -0.0089(17) -0.0053(18)
N7B 0.026(2) 0.0166(19) 0.0124(17) 0.0023(14) -0.0077(15) -0.0061(16)
N1S 0.27(2) 0.125(12) 0.155(13) -0.016(9) -0.089(14) 0.030(12)
N2S 0.43(3) 0.182(16) 0.122(12) -0.025(11) 0.057(15) -0.16(2)
O1 0.039(2) 0.037(2) 0.056(3) -0.024(2) -0.008(2) -0.0131(19)
O2 0.051(5) 0.042(5) 0.036(5) -0.008(4) -0.009(4) -0.024(4)
O3 0.038(2) 0.056(3) 0.034(2) -0.021(2) -0.0110(18) -0.010(2)
O4 0.032(4) 0.028(4) 0.031(4) -0.012(3) 0.000(3) -0.015(3)
O2T 0.036(4) 0.030(4) 0.033(4) -0.009(3) -0.016(3) -0.002(3)
O4U 0.040(5) 0.043(5) 0.042(5) -0.013(4) -0.019(4) -0.011(4)
Zn1 0.0228(3) 0.0123(3) 0.0126(3) 0.00011(19) -0.0062(2) -0.0031(2)
Zn2 0.0233(3) 0.0136(3) 0.0119(3) -0.00023(19) -0.0038(2) -0.0056(2)
N6B 0.027(2) 0.019(2) 0.0171(19) -0.0010(15) -0.0080(16) -0.0053(17)

loop_
_atom_type_symbol
_atom_type_description
_atom_type_scat_dispersion_real
_atom_type_scat_dispersion_imag
_atom_type_scat_source
C C 0.0033 0.0016 'International Tables Vol C Tables 4.2.6.8 and 6.1.1.4'
H H 0.0000 0.0000 'International Tables Vol C Tables 4.2.6.8 and 6.1.1.4'
N N 0.0061 0.0033 'International Tables Vol C Tables 4.2.6.8 and 6.1.1.4'
O O 0.0106 0.0060 'International Tables Vol C Tables 4.2.6.8 and 6.1.1.4'
Cl Cl 0.1484 0.1585 'International Tables Vol C Tables 4.2.6.8 and 6.1.1.4'
Zn Zn 0.2839 1.4301 'International Tables Vol C Tables 4.2.6.8 and 6.1.1.4'

loop_
_geom_angle_atom_site_label_1
_geom_angle_atom_site_label_2
_geom_angle_atom_site_label_3
_geom_angle
_geom_angle_site_symmetry_3
N1A C1A C20A 124.9(4) .
N1A C1A C2A 109.8(4) .
C20A C1A C2A 125.3(4) .
C3A C2A C1A 107.3(4) .
C3A C2A H2A 126.3 .
C1A C2A H2A 126.3 .
C2A C3A C4A 107.4(4) .
C2A C3A H3A 126.3 .
C4A C3A H3A 126.3 .
N1A C4A C5A 126.1(4) .
N1A C4A C3A 108.8(4) .
C5A C4A C3A 125.0(4) .
C4A C5A C6A 125.0(4) .
C4A C5A C21A 116.4(4) .
C6A C5A C21A 118.5(4) .
N2A C6A C5A 125.5(4) .
N2A C6A C7A 109.9(4) .
C5A C6A C7A 124.6(4) .
C8A C7A C6A 106.7(4) .
C8A C7A H7A 126.7 .
C6A C7A H7A 126.7 .
C7A C8A C9A 108.0(4) .
C7A C8A H8A 126.0 .
C9A C8A H8A 126.0 .
N2A C9A C10A 125.8(4) .
N2A C9A C8A 108.2(4) .
C10A C9A C8A 126.0(4) .
C9A C10A C11A 126.4(4) .
C9A C10A C35A 118.8(4) .
C11A C10A C35A 114.8(4) .
N3A C11A C10A 124.5(5) .
N3A C11A C12A 110.3(4) .
C10A C11A C12A 125.2(5) .
C13A C12A C11A 107.4(4) .
C13A C12A H12A 126.3 .
C11A C12A H12A 126.3 .
C12A C13A C14A 106.3(4) .
C12A C13A H13A 126.8 .
C14A C13A H13A 126.8 .
N3A C14A C15A 125.7(4) .
N3A C14A C13A 109.8(4) .
C15A C14A C13A 124.5(4) .
C14A C15A C16A 125.7(4) .
C14A C15A C44A 117.4(4) .
C16A C15A C44A 116.9(4) .
N4A C16A C15A 125.1(4) .
N4A C16A C17A 109.5(4) .
C15A C16A C17A 125.3(4) .
C18A C17A C16A 107.6(4) .
C18A C17A H17A 126.2 .
C16A C17A H17A 126.2 .
C17A C18A C19A 106.8(4) .
C17A C18A H18A 126.6 .
C19A C18A H18A 126.6 .
N4A C19A C20A 126.3(4) .
N4A C19A C18A 109.1(4) .
C20A C19A C18A 124.6(4) .
C19A C20A C1A 125.7(4) .
C19A C20A C58A 118.4(4) .
C1A C20A C58A 115.8(4) .
C22A C21A C26A 119.7(4) .
C22A C21A C5A 120.3(4) .
C26A C21A C5A 119.9(4) .
C21A C22A C23A 120.7(5) .
C21A C22A H22A 119.6 .
C23A C22A H22A 119.6 .
C24A C23A C22A 117.9(4) .
C24A C23A C27A 122.8(4) .
C22A C23A C27A 119.3(5) .
C23A C24A C25A 122.8(4) .
C23A C24A H24A 118.6 .
C25A C24A H24A 118.6 .
C26A C25A C24A 117.8(5) .
C26A C25A C31A 122.1(4) .
C24A C25A C31A 120.1(4) .
C25A C26A C21A 121.1(4) .
C25A C26A H26A 119.4 .
C21A C26A H26A 119.4 .
C28A C27A C30A 107.2(6) .
C28A C27A C23A 113.6(5) .
C30A C27A C23A 109.1(5) .
C28A C27A C29A 109.9(6) .
C30A C27A C29A 108.1(5) .
C23A C27A C29A 108.8(4) .
C27A C28A H28A 109.5 .
C27A C28A H28B 109.5 .
H28A C28A H28B 109.5 .
C27A C28A H28C 109.5 .
H28A C28A H28C 109.5 .
H28B C28A H28C 109.5 .
C27A C29A H29A 109.5 .
C27A C29A H29B 109.5 .
H29A C29A H29B 109.5 .
C27A C29A H29C 109.5 .
H29A C29A H29C 109.5 .
H29B C29A H29C 109.5 .
C27A C30A H30A 109.5 .
C27A C30A H30B 109.5 .
H30A C30A H30B 109.5 .
C27A C30A H30C 109.5 .
H30A C30A H30C 109.5 .
H30B C30A H30C 109.5 .
C32A C31A C25A 111.5(4) .
C32A C31A C34A 109.3(5) .
C25A C31A C34A 112.6(5) .
C32A C31A C33A 106.0(6) .
C25A C31A C33A 107.5(5) .
C34A C31A C33A 109.7(6) .
C31A C32A H32A 109.5 .
C31A C32A H32B 109.5 .
H32A C32A H32B 109.5 .
C31A C32A H32C 109.5 .
H32A C32A H32C 109.5 .
H32B C32A H32C 109.5 .
C31A C33A H33A 109.5 .
C31A C33A H33B 109.5 .
H33A C33A H33B 109.5 .
C31A C33A H33C 109.5 .
H33A C33A H33C 109.5 .
H33B C33A H33C 109.5 .
C31A C34A H34A 109.5 .
C31A C34A H34B 109.5 .
H34A C34A H34B 109.5 .
C31A C34A H34C 109.5 .
H34A C34A H34C 109.5 .
H34B C34A H34C 109.5 .
C40A C35A C36A 117.8(5) .
C40A C35A C10A 117.9(5) .
C36A C35A C10A 124.2(5) .
C35A C36A C37A 120.4(5) .
C35A C36A C41T 118.1(6) .
C37A C36A C41T 117.6(6) .
C35A C36A C41A 121.0(6) .
C37A C36A C41A 116.3(7) .
C41T C36A C41A 35.6(6) .
C38A C37A C36A 120.2(6) .
C38A C37A H37A 119.9 .
C36A C37A H37A 119.9 .
C39A C38A C37A 119.4(5) .
C39A C38A H38A 120.3 .
C37A C38A H38A 120.3 .
C38A C39A C40A 120.6(5) .
C38A C39A H39A 119.7 .
C40A C39A H39A 119.7 .
C35A C40A C39A 121.5(6) .
C35A C40A H40A 119.3 .
C39A C40A H40A 119.3 .
O1 C41A O2 125.7(10) .
O1 C41A C36A 117.4(9) .
O2 C41A C36A 115.0(8) .
O2 C42A C43A 104.4(10) .
O2 C42A H42A 110.9 .
C43A C42A H42A 110.9 .
O2 C42A H42B 110.9 .
C43A C42A H42B 110.9 .
H42A C42A H42B 108.9 .
C49A C44A C45A 119.0(4) .
C49A C44A C15A 121.3(5) .
C45A C44A C15A 119.7(4) .
C46A C45A C44A 121.1(5) .
C46A C45A H45A 119.5 .
C44A C45A H45A 119.5 .
C45A C46A C47A 117.5(5) .
C45A C46A C50A 122.6(5) .
C47A C46A C50A 119.8(5) .
C48A C47A C46A 122.5(5) .
C48A C47A H47A 118.7 .
C46A C47A H47A 118.7 .
C47A C48A C49A 118.2(5) .
C47A C48A C54A 122.0(5) .
C49A C48A C54A 119.8(5) .
C44A C49A C48A 121.7(5) .
C44A C49A H49A 119.2 .
C48A C49A H49A 119.2 .
C53A C50A C46A 108.7(5) .
C53A C50A C52A 109.3(6) .
C46A C50A C52A 110.3(5) .
C53A C50A C51A 107.9(7) .
C46A C50A C51A 112.8(5) .
C52A C50A C51A 107.8(6) .
C50A C51A H51A 109.5 .
C50A C51A H51B 109.5 .
H51A C51A H51B 109.5 .
C50A C51A H51C 109.5 .
H51A C51A H51C 109.5 .
H51B C51A H51C 109.5 .
C50A C52A H52A 109.5 .
C50A C52A H52B 109.5 .
H52A C52A H52B 109.5 .
C50A C52A H52C 109.5 .
H52A C52A H52C 109.5 .
H52B C52A H52C 109.5 .
C50A C53A H53A 109.5 .
C50A C53A H53B 109.5 .
H53A C53A H53B 109.5 .
C50A C53A H53C 109.5 .
H53A C53A H53C 109.5 .
H53B C53A H53C 109.5 .
C55A C54A C57A 107.9(5) .
C55A C54A C48A 109.1(4) .
C57A C54A C48A 112.0(5) .
C55A C54A C56A 108.8(5) .
C57A C54A C56A 109.6(5) .
C48A C54A C56A 109.4(4) .
C54A C55A H55A 109.5 .
C54A C55A H55B 109.5 .
H55A C55A H55B 109.5 .
C54A C55A H55C 109.5 .
H55A C55A H55C 109.5 .
H55B C55A H55C 109.5 .
C54A C56A H56A 109.5 .
C54A C56A H56B 109.5 .
H56A C56A H56B 109.5 .
C54A C56A H56C 109.5 .
H56A C56A H56C 109.5 .
H56B C56A H56C 109.5 .
C54A C57A H57A 109.5 .
C54A C57A H57B 109.5 .
H57A C57A H57B 109.5 .
C54A C57A H57C 109.5 .
H57A C57A H57C 109.5 .
H57B C57A H57C 109.5 .
N7A C58A C59A 107.0(4) .
N7A C58A C20A 123.8(4) .
C59A C58A C20A 129.1(4) .
N5A C59A C58A 109.3(4) .
N5A C59A H59A 125.3 .
C58A C59A H59A 125.3 .
N1B C1B C20B 125.5(4) .
N1B C1B C2B 108.8(4) .
C20B C1B C2B 125.6(4) .
C3B C2B C1B 107.1(4) .
C3B C2B H2B 126.4 .
C1B C2B H2B 126.4 .
C2B C3B C4B 107.7(4) .
C2B C3B H3B 126.1 .
C4B C3B H3B 126.1 .
N1B C4B C5B 125.2(4) .
N1B C4B C3B 109.4(4) .
C5B C4B C3B 125.4(4) .
C4B C5B C6B 125.9(4) .
C4B C5B C21B 117.1(4) .
C6B C5B C21B 117.0(4) .
N2B C6B C5B 125.6(4) .
N2B C6B C7B 109.0(4) .
C5B C6B C7B 125.4(5) .
C8B C7B C6B 107.4(5) .
C8B C7B H7B 126.3 .
C6B C7B H7B 126.3 .
C7B C8B C9B 107.2(4) .
C7B C8B H8B 126.4 .
C9B C8B H8B 126.4 .
N2B C9B C10B 125.4(5) .
N2B C9B C8B 109.8(4) .
C10B C9B C8B 124.8(4) .
C11B C10B C9B 125.8(4) .
C11B C10B C35B 118.1(4) .
C9B C10B C35B 116.0(4) .
N3B C11B C10B 125.0(4) .
N3B C11B C12B 108.9(4) .
C10B C11B C12B 126.1(4) .
C13B C12B C11B 107.7(4) .
C13B C12B H12B 126.2 .
C11B C12B H12B 126.2 .
C12B C13B C14B 107.4(4) .
C12B C13B H13B 126.3 .
C14B C13B H13B 126.3 .
N3B C14B C15B 125.0(4) .
N3B C14B C13B 109.6(4) .
C15B C14B C13B 125.4(4) .
C14B C15B C16B 125.5(4) .
C14B C15B C44B 118.2(4) .
C16B C15B C44B 116.2(4) .
N4B C16B C15B 125.9(4) .
N4B C16B C17B 108.8(4) .
C15B C16B C17B 125.3(4) .
C18B C17B C16B 107.7(4) .
C18B C17B H17B 126.1 .
C16B C17B H17B 126.1 .
C17B C18B C19B 107.0(4) .
C17B C18B H18B 126.5 .
C19B C18B H18B 126.5 .
N4B C19B C20B 124.7(4) .
N4B C19B C18B 109.9(4) .
C20B C19B C18B 125.4(4) .
C1B C20B C19B 126.5(4) .
C1B C20B C58B 117.6(4) .
C19B C20B C58B 115.9(4) .
C26B C21B C22B 119.4(5) .
C26B C21B C5B 121.1(5) .
C22B C21B C5B 119.5(4) .
C23B C22B C21B 121.1(5) .
C23B C22B H22B 119.5 .
C21B C22B H22B 119.5 .
C22B C23B C24B 117.6(5) .
C22B C23B C27B 122.9(5) .
C24B C23B C27B 119.5(5) .
C25B C24B C23B 122.7(5) .
C25B C24B H24B 118.6 .
C23B C24B H24B 118.6 .
C26B C25B C24B 117.9(5) .
C26B C25B C31B 119.6(5) .
C24B C25B C31B 122.5(5) .
C25B C26B C21B 121.3(5) .
C25B C26B H26B 119.4 .
C21B C26B H26B 119.4 .
C29B C27B C28B 109.1(6) .
C29B C27B C23B 108.4(5) .
C28B C27B C23B 110.3(5) .
C29B C27B C30B 109.6(8) .
C28B C27B C30B 107.3(7) .
C23B C27B C30B 112.0(5) .
C27B C28B H28D 109.5 .
C27B C28B H28E 109.5 .
H28D C28B H28E 109.5 .
C27B C28B H28F 109.5 .
H28D C28B H28F 109.5 .
H28E C28B H28F 109.5 .
C27B C29B H29D 109.5 .
C27B C29B H29E 109.5 .
H29D C29B H29E 109.5 .
C27B C29B H29F 109.5 .
H29D C29B H29F 109.5 .
H29E C29B H29F 109.5 .
C27B C30B H30D 109.5 .
C27B C30B H30E 109.5 .
H30D C30B H30E 109.5 .
C27B C30B H30F 109.5 .
H30D C30B H30F 109.5 .
H30E C30B H30F 109.5 .
C33B C31B C32B 106.9(5) .
C33B C31B C34B 110.1(5) .
C32B C31B C34B 109.9(5) .
C33B C31B C25B 109.5(5) .
C32B C31B C25B 111.7(5) .
C34B C31B C25B 108.8(5) .
C31B C32B H32D 109.5 .
C31B C32B H32E 109.5 .
H32D C32B H32E 109.5 .
C31B C32B H32F 109.5 .
H32D C32B H32F 109.5 .
H32E C32B H32F 109.5 .
C31B C33B H33D 109.5 .
C31B C33B H33E 109.5 .
H33D C33B H33E 109.5 .
C31B C33B H33F 109.5 .
H33D C33B H33F 109.5 .
H33E C33B H33F 109.5 .
C31B C34B H34D 109.5 .
C31B C34B H34E 109.5 .
H34D C34B H34E 109.5 .
C31B C34B H34F 109.5 .
H34D C34B H34F 109.5 .
H34E C34B H34F 109.5 .
C40B C35B C36B 118.1(5) .
C40B C35B C10B 118.6(5) .
C36B C35B C10B 123.2(5) .
C35B C36B C37B 119.9(6) .
C35B C36B C41B 119.6(6) .
C37B C36B C41B 117.0(6) .
C35B C36B C41U 122.4(6) .
C37B C36B C41U 115.4(7) .
C41B C36B C41U 34.0(6) .
C38B C37B C36B 120.2(6) .
C38B C37B H37B 119.9 .
C36B C37B H37B 119.9 .
C39B C38B C37B 119.3(5) .
C39B C38B H38B 120.3 .
C37B C38B H38B 120.3 .
C38B C39B C40B 121.2(5) .
C38B C39B H39B 119.4 .
C40B C39B H39B 119.4 .
C35B C40B C39B 121.3(6) .
C35B C40B H40B 119.4 .
C39B C40B H40B 119.4 .
O3 C41B O4 122.6(9) .
O3 C41B C36B 119.1(9) .
O4 C41B C36B 116.5(8) .
O4 C42B C43B 107.2(10) .
O4 C42B H42C 110.3 .
C43B C42B H42C 110.3 .
O4 C42B H42D 110.3 .
C43B C42B H42D 110.3 .
H42C C42B H42D 108.5 .
C45B C44B C49B 119.4(4) .
C45B C44B C15B 120.6(4) .
C49B C44B C15B 119.9(4) .
C44B C45B C46B 121.3(5) .
C44B C45B H45B 119.3 .
C46B C45B H45B 119.3 .
C47B C46B C45B 117.4(5) .
C47B C46B C50B 123.5(4) .
C45B C46B C50B 119.1(4) .
C46B C47B C48B 123.0(5) .
C46B C47B H47B 118.5 .
C48B C47B H47B 118.5 .
C49B C48B C47B 117.7(5) .
C49B C48B C54B 121.9(5) .
C47B C48B C54B 120.3(5) .
C48B C49B C44B 121.2(5) .
C48B C49B H49B 119.4 .
C44B C49B H49B 119.4 .
C53B C50B C52B 108.9(6) .
C53B C50B C51B 109.6(6) .
C52B C50B C51B 108.2(5) .
C53B C50B C46B 112.5(5) .
C52B C50B C46B 109.3(5) .
C51B C50B C46B 108.3(5) .
C50B C51B H51D 109.5 .
C50B C51B H51E 109.5 .
H51D C51B H51E 109.5 .
C50B C51B H51F 109.5 .
H51D C51B H51F 109.5 .
H51E C51B H51F 109.5 .
C50B C52B H52D 109.5 .
C50B C52B H52E 109.5 .
H52D C52B H52E 109.5 .
C50B C52B H52F 109.5 .
H52D C52B H52F 109.5 .
H52E C52B H52F 109.5 .
C50B C53B H53D 109.5 .
C50B C53B H53E 109.5 .
H53D C53B H53E 109.5 .
C50B C53B H53F 109.5 .
H53D C53B H53F 109.5 .
H53E C53B H53F 109.5 .
C57B C54B C48B 110.6(4) .
C57B C54B C55B 106.8(6) .
C48B C54B C55B 107.5(5) .
C57B C54B C56B 109.5(5) .
C48B C54B C56B 112.9(5) .
C55B C54B C56B 109.2(6) .
C54B C55B H55D 109.5 .
C54B C55B H55E 109.5 .
H55D C55B H55E 109.5 .
C54B C55B H55F 109.5 .
H55D C55B H55F 109.5 .
H55E C55B H55F 109.5 .
C54B C56B H56D 109.5 .
C54B C56B H56E 109.5 .
H56D C56B H56E 109.5 .
C54B C56B H56F 109.5 .
H56D C56B H56F 109.5 .
H56E C56B H56F 109.5 .
C54B C57B H57D 109.5 .
C54B C57B H57E 109.5 .
H57D C57B H57E 109.5 .
C54B C57B H57F 109.5 .
H57D C57B H57F 109.5 .
H57E C57B H57F 109.5 .
N7B C58B C59B 108.0(4) .
N7B C58B C20B 122.9(4) .
C59B C58B C20B 129.1(4) .
N5B C59B C58B 109.4(4) .
N5B C59B H59B 125.3 .
C58B C59B H59B 125.3 .
Cl2S C1S Cl3S 91.4(7) .
Cl2S C1S Cl2T 120.6(7) .
Cl3S C1S Cl2T 108.6(6) .
Cl2S C1S Cl1S 102.0(6) .
Cl3S C1S Cl1S 118.4(6) .
Cl2T C1S Cl1S 19.6(2) .
Cl2S C1S Cl1T 113.5(7) .
Cl3S C1S Cl1T 23.7(3) .
Cl2T C1S Cl1T 102.1(6) .
Cl1S C1S Cl1T 118.2(6) .
Cl2S C1S Cl3T 16.8(4) .
Cl3S C1S Cl3T 107.4(7) .
Cl2T C1S Cl3T 117.6(6) .
Cl1S C1S Cl3T 98.0(6) .
Cl1T C1S Cl3T 128.3(6) .
Cl6S C2S Cl5S 92.0(7) .
Cl6S C2S Cl6T 120.1(7) .
Cl5S C2S Cl6T 107.3(6) .
Cl6S C2S Cl4S 101.9(6) .
Cl5S C2S Cl4S 117.9(6) .
Cl6T C2S Cl4S 19.5(2) .
Cl6S C2S Cl4T 113.8(7) .
Cl5S C2S Cl4T 23.0(3) .
Cl6T C2S Cl4T 100.3(6) .
Cl4S C2S Cl4T 116.6(6) .
Cl6S C2S Cl5T 16.6(4) .
Cl5S C2S Cl5T 107.7(7) .
Cl6T C2S Cl5T 117.8(6) .
Cl4S C2S Cl5T 98.3(6) .
Cl4T C2S Cl5T 128.5(6) .
Cl7 C3S Cl8 121.3(13) .
Cl7 C3S Cl9 104.7(12) .
Cl8 C3S Cl9 102.6(7) .
Cl11 C4S Cl12 121.5(16) .
Cl11 C4S Cl10 104.8(9) .
Cl12 C4S Cl10 104.3(9) .
O1 C41T O2T 121.4(9) .
O1 C41T C36A 118.8(9) .
O2T C41T C36A 117.0(8) .
O2T C42T C43T 108.6(11) .
O2T C42T H42E 110.0 .
C43T C42T H42E 110.0 .
O2T C42T H42F 110.0 .
C43T C42T H42F 110.0 .
H42E C42T H42F 108.3 .
C42T C43T H43G 109.5 .
C42T C43T H43H 109.5 .
H43G C43T H43H 109.5 .
C42T C43T H43I 109.5 .
H43G C43T H43I 109.5 .
H43H C43T H43I 109.5 .
O3 C41U O4U 127.0(10) .
O3 C41U C36B 116.1(9) .
O4U C41U C36B 115.0(8) .
O4U C42U C43U 104.1(11) .
O4U C42U H42G 110.9 .
C43U C42U H42G 110.9 .
O4U C42U H42H 110.9 .
C43U C42U H42H 110.9 .
H42G C42U H42H 109.0 .
C42U C43U H43J 109.5 .
C42U C43U H43K 109.5 .
H43J C43U H43K 109.5 .
C42U C43U H43L 109.5 .
H43J C43U H43L 109.5 .
H43K C43U H43L 109.5 .
C3S Cl7 N2S 168.9(11) .
C3S Cl8 Cl11 115.9(8) .
C4S Cl11 Cl8 114.4(10) .
C4S Cl12 N1S 170.3(9) .
C1A N1A C4A 106.6(4) .
C1A N1A Zn1 126.6(3) .
C4A N1A Zn1 126.2(3) .
C6A N2A C9A 107.2(4) .
C6A N2A Zn1 126.5(3) .
C9A N2A Zn1 125.9(3) .
C11A N3A C14A 106.1(4) .
C11A N3A Zn1 127.1(3) .
C14A N3A Zn1 126.4(3) .
C19A N4A C16A 106.9(4) .
C19A N4A Zn1 125.9(3) .
C16A N4A Zn1 126.8(3) .
C59A N5A N6A 103.2(4) .
N7A N6A N5A 115.8(4) .
N7A N6A H6A 122.1 .
N5A N6A H6A 122.1 .
N6A N7A C58A 104.6(4) .
N6A N7A Zn1 121.6(3) 2_667
C58A N7A Zn1 133.8(3) 2_667
C4B N1B C1B 106.9(4) .
C4B N1B Zn2 126.5(3) .
C1B N1B Zn2 126.2(3) .
C9B N2B C6B 106.6(4) .
C9B N2B Zn2 127.1(3) .
C6B N2B Zn2 126.0(3) .
C14B N3B C11B 106.4(4) .
C14B N3B Zn2 126.7(3) .
C11B N3B Zn2 126.5(3) .
C19B N4B C16B 106.5(4) .
C19B N4B Zn2 126.9(3) .
C16B N4B Zn2 126.0(3) .
N6B N5B C59B 103.0(4) .
N6B N7B C58B 103.8(4) .
N6B N7B Zn2 121.8(3) 2_556
C58B N7B Zn2 134.4(3) 2_556
C41A O1 C41T 43.8(7) .
C41A O2 C42A 115.3(9) .
C41U O3 C41B 42.7(7) .
C41B O4 C42B 116.5(8) .
C41T O2T C42T 117.7(8) .
C41U O4U C42U 114.5(9) .
N1A Zn1 N3A 164.20(16) .
N1A Zn1 N4A 89.60(15) .
N3A Zn1 N4A 88.27(15) .
N1A Zn1 N2A 88.20(15) .
N3A Zn1 N2A 89.18(15) .
N4A Zn1 N2A 162.65(15) .
N1A Zn1 N7A 103.79(15) 2_667
N3A Zn1 N7A 91.97(15) 2_667
N4A Zn1 N7A 101.60(14) 2_667
N2A Zn1 N7A 95.64(15) 2_667
N4B Zn2 N2B 163.82(16) .
N4B Zn2 N3B 88.43(16) .
N2B Zn2 N3B 89.04(15) .
N4B Zn2 N1B 89.00(15) .
N2B Zn2 N1B 88.66(15) .
N3B Zn2 N1B 162.66(15) .
N4B Zn2 N7B 104.20(15) 2_556
N2B Zn2 N7B 91.95(15) 2_556
N3B Zn2 N7B 95.39(15) 2_556
N1B Zn2 N7B 101.86(14) 2_556
Cl10 Cl9 C3S 125.4(7) .
Cl9 Cl10 C4S 124.6(7) .
N5B N6B N7B 115.8(4) .
N5B N6B H6B 122.1 .
N7B N6B H6B 122.1 .

loop_
_geom_bond_atom_site_label_1
_geom_bond_atom_site_label_2
_geom_bond_distance
_geom_bond_site_symmetry_2
C1A N1A 1.377(6) .
C1A C20A 1.419(6) .
C1A C2A 1.443(6) .
C2A C3A 1.351(7) .
C2A H2A 0.9500 .
C3A C4A 1.457(7) .
C3A H3A 0.9500 .
C4A N1A 1.386(6) .
C4A C5A 1.386(7) .
C5A C6A 1.406(7) .
C5A C21A 1.512(7) .
C6A N2A 1.377(6) .
C6A C7A 1.441(6) .
C7A C8A 1.352(7) .
C7A H7A 0.9500 .
C8A C9A 1.459(7) .
C8A H8A 0.9500 .
C9A N2A 1.378(6) .
C9A C10A 1.393(7) .
C10A C11A 1.425(7) .
C10A C35A 1.503(6) .
C11A N3A 1.363(6) .
C11A C12A 1.437(7) .
C12A C13A 1.354(7) .
C12A H12A 0.9500 .
C13A C14A 1.448(7) .
C13A H13A 0.9500 .
C14A N3A 1.380(6) .
C14A C15A 1.398(7) .
C15A C16A 1.401(7) .
C15A C44A 1.515(6) .
C16A N4A 1.372(6) .
C16A C17A 1.432(7) .
C17A C18A 1.342(7) .
C17A H17A 0.9500 .
C18A C19A 1.457(6) .
C18A H18A 0.9500 .
C19A N4A 1.362(6) .
C19A C20A 1.404(6) .
C20A C58A 1.458(6) .
C21A C22A 1.387(7) .
C21A C26A 1.417(7) .
C22A C23A 1.411(7) .
C22A H22A 0.9500 .
C23A C24A 1.398(7) .
C23A C27A 1.551(7) .
C24A C25A 1.407(7) .
C24A H24A 0.9500 .
C25A C26A 1.385(7) .
C25A C31A 1.535(7) .
C26A H26A 0.9500 .
C27A C28A 1.490(9) .
C27A C30A 1.512(9) .
C27A C29A 1.558(9) .
C28A H28A 0.9800 .
C28A H28B 0.9800 .
C28A H28C 0.9800 .
C29A H29A 0.9800 .
C29A H29B 0.9800 .
C29A H29C 0.9800 .
C30A H30A 0.9800 .
C30A H30B 0.9800 .
C30A H30C 0.9800 .
C31A C32A 1.514(8) .
C31A C34A 1.560(9) .
C31A C33A 1.562(10) .
C32A H32A 0.9800 .
C32A H32B 0.9800 .
C32A H32C 0.9800 .
C33A H33A 0.9800 .
C33A H33B 0.9800 .
C33A H33C 0.9800 .
C34A H34A 0.9800 .
C34A H34B 0.9800 .
C34A H34C 0.9800 .
C35A C40A 1.386(7) .
C35A C36A 1.389(9) .
C36A C37A 1.405(8) .
C36A C41T 1.492(12) .
C36A C41A 1.608(13) .
C37A C38A 1.389(8) .
C37A H37A 0.9500 .
C38A C39A 1.355(9) .
C38A H38A 0.9500 .
C39A C40A 1.391(8) .
C39A H39A 0.9500 .
C40A H40A 0.9500 .
C41A O1 1.221(11) .
C41A O2 1.348(14) .
C42A O2 1.493(13) .
C42A C43A 1.58(2) .
C42A H42A 0.9900 .
C42A H42B 0.9900 .
C43A H43A 0.9800 .
C43A H43B 0.9800 .
C43A H43C 0.9800 .
C44A C49A 1.390(7) .
C44A C45A 1.409(7) .
C45A C46A 1.400(7) .
C45A H45A 0.9500 .
C46A C47A 1.410(7) .
C46A C50A 1.538(8) .
C47A C48A 1.390(8) .
C47A H47A 0.9500 .
C48A C49A 1.393(7) .
C48A C54A 1.546(7) .
C49A H49A 0.9500 .
C50A C53A 1.508(9) .
C50A C52A 1.539(9) .
C50A C51A 1.542(9) .
C51A H51A 0.9800 .
C51A H51B 0.9800 .
C51A H51C 0.9800 .
C52A H52A 0.9800 .
C52A H52B 0.9800 .
C52A H52C 0.9800 .
C53A H53A 0.9800 .
C53A H53B 0.9800 .
C53A H53C 0.9800 .
C54A C55A 1.536(9) .
C54A C57A 1.538(8) .
C54A C56A 1.547(8) .
C55A H55A 0.9800 .
C55A H55B 0.9800 .
C55A H55C 0.9800 .
C56A H56A 0.9800 .
C56A H56B 0.9800 .
C56A H56C 0.9800 .
C57A H57A 0.9800 .
C57A H57B 0.9800 .
C57A H57C 0.9800 .
C58A N7A 1.345(6) .
C58A C59A 1.417(7) .
C59A N5A 1.336(6) .
C59A H59A 0.9500 .
C1B N1B 1.373(6) .
C1B C20B 1.381(7) .
C1B C2B 1.463(6) .
C2B C3B 1.335(7) .
C2B H2B 0.9500 .
C3B C4B 1.443(6) .
C3B H3B 0.9500 .
C4B N1B 1.373(6) .
C4B C5B 1.390(7) .
C5B C6B 1.409(7) .
C5B C21B 1.505(7) .
C6B N2B 1.387(6) .
C6B C7B 1.432(7) .
C7B C8B 1.354(7) .
C7B H7B 0.9500 .
C8B C9B 1.432(7) .
C8B H8B 0.9500 .
C9B N2B 1.364(6) .
C9B C10B 1.426(7) .
C10B C11B 1.397(7) .
C10B C35B 1.504(7) .
C11B N3B 1.386(6) .
C11B C12B 1.459(7) .
C12B C13B 1.330(7) .
C12B H12B 0.9500 .
C13B C14B 1.455(6) .
C13B H13B 0.9500 .
C14B N3B 1.374(6) .
C14B C15B 1.397(7) .
C15B C16B 1.403(6) .
C15B C44B 1.510(6) .
C16B N4B 1.378(6) .
C16B C17B 1.439(7) .
C17B C18B 1.350(7) .
C17B H17B 0.9500 .
C18B C19B 1.429(7) .
C18B H18B 0.9500 .
C19B N4B 1.374(6) .
C19B C20B 1.421(6) .
C20B C58B 1.482(6) .
C21B C26B 1.395(7) .
C21B C22B 1.407(7) .
C22B C23B 1.389(7) .
C22B H22B 0.9500 .
C23B C24B 1.404(7) .
C23B C27B 1.542(7) .
C24B C25B 1.402(8) .
C24B H24B 0.9500 .
C25B C26B 1.384(7) .
C25B C31B 1.553(7) .
C26B H26B 0.9500 .
C27B C29B 1.499(9) .
C27B C28B 1.537(9) .
C27B C30B 1.551(9) .
C28B H28D 0.9800 .
C28B H28E 0.9800 .
C28B H28F 0.9800 .
C29B H29D 0.9800 .
C29B H29E 0.9800 .
C29B H29F 0.9800 .
C30B H30D 0.9800 .
C30B H30E 0.9800 .
C30B H30F 0.9800 .
C31B C33B 1.518(9) .
C31B C32B 1.534(8) .
C31B C34B 1.552(8) .
C32B H32D 0.9800 .
C32B H32E 0.9800 .
C32B H32F 0.9800 .
C33B H33D 0.9800 .
C33B H33E 0.9800 .
C33B H33F 0.9800 .
C34B H34D 0.9800 .
C34B H34E 0.9800 .
C34B H34F 0.9800 .
C35B C40B 1.381(7) .
C35B C36B 1.389(9) .
C36B C37B 1.417(8) .
C36B C41B 1.509(11) .
C36B C41U 1.631(13) .
C37B C38B 1.385(8) .
C37B H37B 0.9500 .
C38B C39B 1.349(9) .
C38B H38B 0.9500 .
C39B C40B 1.391(7) .
C39B H39B 0.9500 .
C40B H40B 0.9500 .
C41B O3 1.307(11) .
C41B O4 1.343(13) .
C42B O4 1.449(13) .
C42B C43B 1.480(18) .
C42B H42C 0.9900 .
C42B H42D 0.9900 .
C43B H43D 0.9800 .
C43B H43E 0.9800 .
C43B H43F 0.9800 .
C44B C45B 1.388(7) .
C44B C49B 1.406(7) .
C45B C46B 1.401(7) .
C45B H45B 0.9500 .
C46B C47B 1.384(7) .
C46B C50B 1.559(7) .
C47B C48B 1.413(7) .
C47B H47B 0.9500 .
C48B C49B 1.374(7) .
C48B C54B 1.539(7) .
C49B H49B 0.9500 .
C50B C53B 1.491(9) .
C50B C52B 1.520(9) .
C50B C51B 1.554(8) .
C51B H51D 0.9800 .
C51B H51E 0.9800 .
C51B H51F 0.9800 .
C52B H52D 0.9800 .
C52B H52E 0.9800 .
C52B H52F 0.9800 .
C53B H53D 0.9800 .
C53B H53E 0.9800 .
C53B H53F 0.9800 .
C54B C57B 1.512(8) .
C54B C55B 1.556(9) .
C54B C56B 1.563(9) .
C55B H55D 0.9800 .
C55B H55E 0.9800 .
C55B H55F 0.9800 .
C56B H56D 0.9800 .
C56B H56E 0.9800 .
C56B H56F 0.9800 .
C57B H57D 0.9800 .
C57B H57E 0.9800 .
C57B H57F 0.9800 .
C58B N7B 1.345(6) .
C58B C59B 1.401(7) .
C59B N5B 1.348(6) .
C59B H59B 0.9500 .
C1S Cl2S 1.585(12) .
C1S Cl3S 1.613(11) .
C1S Cl2T 1.787(10) .
C1S Cl1S 1.796(11) .
C1S Cl1T 1.923(11) .
C1S Cl3T 2.039(12) .
C2S Cl6S 1.583(12) .
C2S Cl5S 1.644(11) .
C2S Cl6T 1.784(11) .
C2S Cl4S 1.812(11) .
C2S Cl4T 1.939(11) .
C2S Cl5T 2.034(13) .
C3S Cl7 1.663(17) .
C3S Cl8 1.714(19) .
C3S Cl9 1.96(2) .
C4S Cl11 1.672(17) .
C4S Cl12 1.72(2) .
C4S Cl10 1.96(2) .
C41T O1 1.325(11) .
C41T O2T 1.351(13) .
C42T O2T 1.439(14) .
C42T C43T 1.48(2) .
C42T H42E 0.9900 .
C42T H42F 0.9900 .
C43T H43G 0.9800 .
C43T H43H 0.9800 .
C43T H43I 0.9800 .
C41U O3 1.222(12) .
C41U O4U 1.335(14) .
C42U O4U 1.510(13) .
C42U C43U 1.58(2) .
C42U H42G 0.9900 .
C42U H42H 0.9900 .
C43U H43J 0.9800 .
C43U H43K 0.9800 .
C43U H43L 0.9800 .
Cl7 N2S 2.02(2) .
Cl8 Cl11 1.956(10) .
Cl12 N1S 2.03(2) .
N1A Zn1 2.059(4) .
N2A Zn1 2.078(4) .
N3A Zn1 2.069(4) .
N4A Zn1 2.077(4) .
N5A N6A 1.336(6) .
N6A N7A 1.324(6) .
N6A H6A 0.8800 .
N7A Zn1 2.199(4) 2_667
N1B Zn2 2.086(4) .
N2B Zn2 2.059(4) .
N3B Zn2 2.080(4) .
N4B Zn2 2.057(4) .
N5B N6B 1.334(6) .
N7B N6B 1.340(5) .
N7B Zn2 2.199(4) 2_556
Zn1 N7A 2.199(4) 2_667
Zn2 N7B 2.199(4) 2_556
Cl9 Cl10 1.289(7) .
N6B H6B 0.8800 .
